data_2312856
loop_
_publ_author_name
'Jakhi, Shatakshi S.'
'Dhanetwal, Meenal'
'Reddy, V. Raghavendra'
'Hathwar, Venkatesha R.'

_publ_section_title
;
 Effect of the transition metal on the structure and order-disorder phase
 transition in layered hybrid metal halides
 (CH<sub>3</sub>CH<sub>2</sub>NH<sub>3</sub>)<sub>2</sub>[MCl<sub>4</sub>]
 (M = Mn and Co).
;
_journal_issue 3
_journal_name_full 'Acta crystallographica Section B, Structural science, crystal engineering and materials'
_journal_paper_doi 10.1107/S2052520625002719
_journal_volume 81
_journal_year 2025
_chemical_formula_moiety 'Cl4 Mn, 2(C2 H8 N)'
_chemical_formula_sum 'C4 H16 Cl4 Mn N2'
_chemical_formula_weight 288.93
_space_group_crystal_system orthorhombic
_space_group_IT_number 61
_space_group_name_Hall '-P 2ac 2ab'
_space_group_name_H-M_alt 'P b c a'
_atom_sites_solution_hydrogens difmap
_audit_creation_method
;
Olex2 1.3
(compiled 2020.11.12 svn.r5f609507 for OlexSys, GUI svn.r6408)
;
_cell_angle_alpha 90
_cell_angle_beta 90
_cell_angle_gamma 90
_cell_formula_units_Z 4
_cell_length_a 7.3088(3)
_cell_length_b 7.1675(3)
_cell_length_c 22.1136(10)
_cell_measurement_reflns_used 2418
_cell_measurement_temperature 150(2)
_cell_measurement_theta_max 25.24
_cell_measurement_theta_min 3.341
_cell_volume 1158.44(9)
_computing_cell_refinement 'SAINT (Bruker, 2022)'
_computing_data_collection 'SAINT (Bruker, 2022)'
_computing_data_reduction 'SAINT (Bruker, 2022)'
_computing_molecular_graphics 'Olex2 1.3 (Dolomanov et al., 2009)'
_computing_publication_material 'Olex2 1.3 (Dolomanov et al., 2009)'
_computing_structure_refinement 'SHELXL 2014/1 (Sheldrick, 2015)'
_diffrn_ambient_temperature 150(2)
_diffrn_measured_fraction_theta_full 0.988
_diffrn_measured_fraction_theta_max 0.987
_diffrn_measurement_device_type 'Bruker D8 Quest'
_diffrn_measurement_method '\f and \w scans'
_diffrn_radiation_type MoK\a
_diffrn_radiation_wavelength 0.71073
_diffrn_reflns_av_R_equivalents 0.0333
_diffrn_reflns_av_unetI/netI 0.0159
_diffrn_reflns_Laue_measured_fraction_full 0.988
_diffrn_reflns_Laue_measured_fraction_max 0.987
_diffrn_reflns_limit_h_max 9
_diffrn_reflns_limit_h_min -8
_diffrn_reflns_limit_k_max 9
_diffrn_reflns_limit_k_min -9
_diffrn_reflns_limit_l_max 29
_diffrn_reflns_limit_l_min -28
_diffrn_reflns_number 15025
_diffrn_reflns_point_group_measured_fraction_full 0.988
_diffrn_reflns_point_group_measured_fraction_max 0.987
_diffrn_reflns_theta_full 25.242
_diffrn_reflns_theta_max 28.284
_diffrn_reflns_theta_min 3.341
_exptl_absorpt_coefficient_mu 2.012
_exptl_absorpt_correction_T_max 0.677
_exptl_absorpt_correction_T_min 0.613
_exptl_absorpt_correction_type multi-scan
_exptl_absorpt_process_details SADABS
_exptl_crystal_colour pink
_exptl_crystal_density_diffrn 1.657
_exptl_crystal_description block
_exptl_crystal_F_000 588
_exptl_crystal_size_max 0.270
_exptl_crystal_size_mid 0.240
_exptl_crystal_size_min 0.210
_exptl_transmission_factor_max 0.677
_exptl_transmission_factor_min 0.613
_refine_diff_density_max 0.483
_refine_diff_density_min -0.439
_refine_diff_density_rms 0.095
_refine_ls_extinction_method none
_refine_ls_goodness_of_fit_ref 1.221
_refine_ls_hydrogen_treatment refall
_refine_ls_matrix_type full
_refine_ls_number_parameters 84
_refine_ls_number_reflns 1423
_refine_ls_number_restraints 8
_refine_ls_restrained_S_all 1.218
_refine_ls_R_factor_all 0.0305
_refine_ls_R_factor_gt 0.0285
_refine_ls_shift/su_max 0.001
_refine_ls_shift/su_mean 0.000
_refine_ls_structure_factor_coef Fsqd
_refine_ls_weighting_details 'w=1/[\s^2^(Fo^2^)+(0.0223P)^2^+2.3097P] where P=(Fo^2^+2Fc^2^)/3'
_refine_ls_weighting_scheme calc
_refine_ls_wR_factor_gt 0.0749
_refine_ls_wR_factor_ref 0.0757
_reflns_Friedel_coverage 0.000
_reflns_number_gt 1344
_reflns_number_total 1423
_reflns_threshold_expression 'I > 2\s(I)'
_cod_data_source_file woz5005sup1.cif
_cod_data_source_block EAMn_LT
_cod_database_code 2312856
_shelxl_version_number 2014-1
_shelx_space_group_comment
;
The symmetry employed for this shelxl refinement is uniquely defined
by the following loop, which should always be used as a source of
symmetry information in preference to the above space-group names.
They are only intended as comments.
;
_shelx_estimated_absorpt_t_min 0.613
_shelx_estimated_absorpt_t_max 0.677

loop_
_space_group_symop_operation_xyz
'x, y, z'
'-x+1/2, -y, z+1/2'
'-x, y+1/2, -z+1/2'
'x+1/2, -y+1/2, -z'
'-x, -y, -z'
'x-1/2, y, -z-1/2'
'x, -y-1/2, z-1/2'
'-x-1/2, y-1/2, z'

loop_
_atom_site_label
_atom_site_type_symbol
_atom_site_fract_x
_atom_site_fract_y
_atom_site_fract_z
_atom_site_U_iso_or_equiv
_atom_site_adp_type
_atom_site_occupancy
_atom_site_site_symmetry_order
_atom_site_calc_flag
_atom_site_refinement_flags_posn
_atom_site_refinement_flags_adp
_atom_site_refinement_flags_occupancy
_atom_site_disorder_assembly
_atom_site_disorder_group
C1 C -0.0557(3) 0.4704(3) 0.33553(11) 0.0249(5) Uani 1 1 d D . . . .
C2 C 0.0525(3) 0.5608(3) 0.28616(10) 0.0351(7) Uani 1 1 d D . . . .
Cl1 Cl 0.45891(8) 0.48681(8) 0.38841(2) 0.01737(14) Uani 1 1 d . . . . .
Cl2 Cl 0.73185(7) 0.76770(7) 0.48886(2) 0.01487(14) Uani 1 1 d . . . . .
Mn1 Mn 0.5000 0.5000 0.5000 0.00984(13) Uani 1 2 d S . P . .
N1 N 0.0167(2) 0.5194(2) 0.39633(8) 0.0184(4) Uani 1 1 d D . . . .
H1C H 0.1538(4) 0.490(2) 0.4026(9) 0.065(13) Uiso 1 1 d D . . . .
H1D H -0.0522(9) 0.4534(10) 0.4311(2) 0.057(12) Uiso 1 1 d D . . . .
H1E H 0.004(4) 0.6606(4) 0.4048(7) 0.059(12) Uiso 1 1 d D . . . .
H1A H -0.042(4) 0.3194(4) 0.3308(11) 0.059(12) Uiso 1 1 d D . . . .
H1B H -0.1974(4) 0.5187(13) 0.3348(19) 0.064(13) Uiso 1 1 d D . . . .
H2A H -0.0082(10) 0.534(2) 0.24360(16) 0.036(9) Uiso 1 1 d D . . . .
H2B H 0.038(4) 0.7070(4) 0.2911(11) 0.064(13) Uiso 1 1 d D . . . .
H2C H 0.1896(4) 0.5140(13) 0.2895(15) 0.079(15) Uiso 1 1 d D . . . .

loop_
_atom_site_aniso_label
_atom_site_aniso_U_11
_atom_site_aniso_U_22
_atom_site_aniso_U_33
_atom_site_aniso_U_23
_atom_site_aniso_U_13
_atom_site_aniso_U_12
C1 0.0258(12) 0.0326(13) 0.0162(12) -0.0009(10) -0.0038(9) -0.0094(11)
C2 0.0398(16) 0.0517(18) 0.0139(12) 0.0025(12) 0.0000(11) -0.0148(15)
Cl1 0.0169(3) 0.0237(3) 0.0115(3) 0.0006(2) -0.00029(18) 0.0002(2)
Cl2 0.0122(2) 0.0122(2) 0.0202(3) 0.00007(19) 0.00037(19) -0.00313(18)
Mn1 0.0091(2) 0.0097(2) 0.0108(2) -0.00036(15) -0.00046(15) -0.00029(16)
N1 0.0191(9) 0.0223(10) 0.0137(9) -0.0010(8) 0.0023(7) 0.0006(8)

loop_
_atom_type_symbol
_atom_type_description
_atom_type_scat_dispersion_real
_atom_type_scat_dispersion_imag
_atom_type_scat_source
C C 0.0033 0.0016 'International Tables Vol C Tables 4.2.6.8 and 6.1.1.4'
H H 0.0000 0.0000 'International Tables Vol C Tables 4.2.6.8 and 6.1.1.4'
Cl Cl 0.1484 0.1585 'International Tables Vol C Tables 4.2.6.8 and 6.1.1.4'
Mn Mn 0.3368 0.7283 'International Tables Vol C Tables 4.2.6.8 and 6.1.1.4'
N N 0.0061 0.0033 'International Tables Vol C Tables 4.2.6.8 and 6.1.1.4'

loop_
_geom_angle_atom_site_label_1
_geom_angle_atom_site_label_2
_geom_angle_atom_site_label_3
_geom_angle
_geom_angle_site_symmetry_1
_geom_angle_site_symmetry_3
_geom_angle_publ_flag
N1 C1 C2 111.66(17) . . ?
N1 C1 H1A 106.8(15) . . ?
C2 C1 H1A 108.1(12) . . ?
N1 C1 H1B 106(2) . . ?
C2 C1 H1B 110.7(17) . . ?
H1A C1 H1B 113.6(15) . . ?
C1 C2 H2A 110.3(5) . . ?
C1 C2 H2B 107.6(12) . . ?
H2A C2 H2B 103.5(18) . . ?
C1 C2 H2C 108.2(14) . . ?
H2A C2 H2C 113.6(19) . . ?
H2B C2 H2C 113.4(16) . . ?
Mn1 Cl2 Mn1 166.31(2) . 4_566 ?
Cl1 Mn1 Cl1 180.0 5_666 . ?
Cl1 Mn1 Cl2 90.741(17) 5_666 5_666 ?
Cl1 Mn1 Cl2 89.260(17) . 5_666 ?
Cl1 Mn1 Cl2 89.260(17) 5_666 . ?
Cl1 Mn1 Cl2 90.740(17) . . ?
Cl2 Mn1 Cl2 180.0 5_666 . ?
Cl1 Mn1 Cl2 91.574(17) 5_666 8_755 ?
Cl1 Mn1 Cl2 88.426(17) . 8_755 ?
Cl2 Mn1 Cl2 91.613(4) 5_666 8_755 ?
Cl2 Mn1 Cl2 88.387(4) . 8_755 ?
Cl1 Mn1 Cl2 88.426(17) 5_666 4_466 ?
Cl1 Mn1 Cl2 91.574(17) . 4_466 ?
Cl2 Mn1 Cl2 88.387(4) 5_666 4_466 ?
Cl2 Mn1 Cl2 91.613(4) . 4_466 ?
Cl2 Mn1 Cl2 180.00(2) 8_755 4_466 ?
C1 N1 H1C 114.7(12) . . ?
C1 N1 H1D 113.0(4) . . ?
H1C N1 H1D 106.2(10) . . ?
C1 N1 H1E 111.4(12) . . ?
H1C N1 H1E 105.1(18) . . ?
H1D N1 H1E 105.8(10) . . ?

loop_
_geom_bond_atom_site_label_1
_geom_bond_atom_site_label_2
_geom_bond_distance
_geom_bond_site_symmetry_2
_geom_bond_publ_flag
C1 N1 1.487(3) . ?
C1 C2 1.496(3) . ?
C1 H1A 1.09200(13) . ?
C1 H1B 1.09200(12) . ?
C2 H2A 1.05900(11) . ?
C2 H2B 1.05900(15) . ?
C2 H2C 1.05900(16) . ?
Cl1 Mn1 2.4877(5) . ?
Cl2 Mn1 2.5717(5) . ?
Cl2 Mn1 2.5834(5) 4_566 ?
Mn1 Cl1 2.4877(5) 5_666 ?
Mn1 Cl2 2.5717(5) 5_666 ?
Mn1 Cl2 2.5834(5) 8_755 ?
Mn1 Cl2 2.5834(5) 4_466 ?
N1 H1C 1.03300(14) . ?
N1 H1D 1.03300(11) . ?
N1 H1E 1.03300(16) . ?

_cod_database_fobs_code 2312856
